data_4038755
loop_
_publ_author_name
'Sodre, Elaine R.'
'Guido, Bruna C.'
'de Souza, Paulo E. N.'
'Machado, Daniel F. S.'
'Carvalho-Silva, Valter H'
'Chaker, Juliano A.'
'Gatto, Claudia C.'
'Correa, Jose R.'
'Fernandes, Talita de A'
'Neto, Brenno A. D.'

_publ_section_title
;
 Deciphering the Dynamics of Organic Nanoaggregates with AIEE Effect and
 Excited States: Lipophilic Benzothiadiazole Derivatives as Selective Cell
 Imaging Probes.
;
_journal_issue 19
_journal_name_full 'The Journal of organic chemistry'
_journal_page_first 12614
_journal_page_last 12634
_journal_paper_doi 10.1021/acs.joc.0c01805
_journal_volume 85
_journal_year 2020
_chemical_formula_moiety 'C14 H7 Br N2 S'
_chemical_formula_sum 'C14 H7 Br N2 S'
_chemical_formula_weight 315.19
_space_group_crystal_system monoclinic
_space_group_IT_number 14
_space_group_name_Hall '-P 2yn'
_space_group_name_H-M_alt 'P 1 21/n 1'
_atom_sites_solution_hydrogens geom
_atom_sites_solution_primary iterative
_audit_creation_date 2020-04-15
_audit_creation_method
;
Olex2 1.2
(compiled 2018.05.29 svn.r3508 for OlexSys, GUI svn.r5506)
;
_cell_angle_alpha 90
_cell_angle_beta 99.076(5)
_cell_angle_gamma 90
_cell_formula_units_Z 4
_cell_length_a 13.453(3)
_cell_length_b 4.8445(13)
_cell_length_c 19.075(5)
_cell_measurement_reflns_used 2187
_cell_measurement_temperature 293(2)
_cell_measurement_theta_max 18.2133
_cell_measurement_theta_min 3.3631
_cell_volume 1227.6(5)
_computing_cell_refinement 'SAINT V8.38A (?, 2016)'
_computing_data_reduction 'SAINT V8.38A (?, 2016)'
_computing_molecular_graphics 'Olex2 (Dolomanov et al., 2009)'
_computing_publication_material 'Olex2 (Dolomanov et al., 2009)'
_computing_structure_refinement 'ShelXL (Sheldrick, 2015)'
_computing_structure_solution 'olex2.solve (Bourhis et al., 2015)'
_diffrn_ambient_temperature 293(2)
_diffrn_measured_fraction_theta_full 1.000
_diffrn_measured_fraction_theta_max 0.991
_diffrn_measurement_device_type 'Bruker APEX-II CCD'
_diffrn_measurement_method '\f and \w scans'
_diffrn_radiation_type MoK\a
_diffrn_radiation_wavelength 0.71073
_diffrn_reflns_av_R_equivalents 0.1024
_diffrn_reflns_av_unetI/netI 0.0502
_diffrn_reflns_Laue_measured_fraction_full 1.000
_diffrn_reflns_Laue_measured_fraction_max 0.991
_diffrn_reflns_limit_h_max 16
_diffrn_reflns_limit_h_min -16
_diffrn_reflns_limit_k_max 5
_diffrn_reflns_limit_k_min -5
_diffrn_reflns_limit_l_max 22
_diffrn_reflns_limit_l_min -23
_diffrn_reflns_number 26586
_diffrn_reflns_point_group_measured_fraction_full 1.000
_diffrn_reflns_point_group_measured_fraction_max 0.991
_diffrn_reflns_theta_full 25.242
_diffrn_reflns_theta_max 25.536
_diffrn_reflns_theta_min 1.731
_diffrn_standards_number 0
_exptl_absorpt_coefficient_mu 3.498
_exptl_absorpt_correction_T_max 0.66
_exptl_absorpt_correction_T_min 0.45
_exptl_absorpt_correction_type multi-scan
_exptl_crystal_colour yellow
_exptl_crystal_colour_primary yellow
_exptl_crystal_density_diffrn 1.705
_exptl_crystal_description shape
_exptl_crystal_F_000 624
_exptl_crystal_size_max 0.52
_exptl_crystal_size_mid 0.17
_exptl_crystal_size_min 0.13
_refine_diff_density_max 0.441
_refine_diff_density_min -0.474
_refine_diff_density_rms 0.076
_refine_ls_extinction_coef 0.0029(6)
_refine_ls_extinction_expression Fc^*^=kFc[1+0.001xFc^2^\l^3^/sin(2\q)]^-1/4^
_refine_ls_extinction_method 'SHELXL-2018/3 (Sheldrick 2018)'
_refine_ls_goodness_of_fit_ref 1.052
_refine_ls_hydrogen_treatment constr
_refine_ls_matrix_type full
_refine_ls_number_parameters 164
_refine_ls_number_reflns 2268
_refine_ls_number_restraints 0
_refine_ls_restrained_S_all 1.052
_refine_ls_R_factor_all 0.0763
_refine_ls_R_factor_gt 0.0361
_refine_ls_shift/su_max 0.001
_refine_ls_shift/su_mean 0.000
_refine_ls_structure_factor_coef Fsqd
_refine_ls_weighting_details 'w=1/[\s^2^(Fo^2^)+(0.0402P)^2^+0.2409P] where P=(Fo^2^+2Fc^2^)/3'
_refine_ls_weighting_scheme calc
_refine_ls_wR_factor_gt 0.0783
_refine_ls_wR_factor_ref 0.0943
_reflns_Friedel_coverage 0.000
_reflns_number_gt 1509
_reflns_number_total 2268
_reflns_threshold_expression 'I > 2\s(I)'
_cod_data_source_file jo0c01805_si_002.cif
_cod_data_source_block ban_ers_2_0m
_cod_depositor_comments 'Adding full bibliography for 4038755--4038756.cif.'
_cod_original_cell_volume 1227.6(6)
_cod_database_code 4038755
_shelx_space_group_comment
;
The symmetry employed for this shelxl refinement is uniquely defined
by the following loop, which should always be used as a source of
symmetry information in preference to the above space-group names.
They are only intended as comments.
;
_shelx_estimated_absorpt_t_max 0.659
_shelx_estimated_absorpt_t_min 0.263

loop_
_space_group_symop_operation_xyz
'x, y, z'
'-x+1/2, y+1/2, -z+1/2'
'-x, -y, -z'
'x-1/2, -y-1/2, z-1/2'

loop_
_atom_site_label
_atom_site_type_symbol
_atom_site_fract_x
_atom_site_fract_y
_atom_site_fract_z
_atom_site_U_iso_or_equiv
_atom_site_adp_type
_atom_site_occupancy
_atom_site_site_symmetry_order
_atom_site_calc_flag
_atom_site_refinement_flags_posn
_atom_site_refinement_flags_adp
_atom_site_refinement_flags_occupancy
_atom_site_disorder_assembly
_atom_site_disorder_group
Br Br 0.38637(3) 0.22992(8) 0.48602(2) 0.0519(2) Uani 1 1 d . . . . .
S2 S 0.10464(9) 0.7521(2) 0.53845(6) 0.0607(4) Uani 1 1 d . . . . .
C9 C 0.1603(3) 0.8191(7) 0.4280(2) 0.0335(9) Uani 1 1 d . . . . .
C7 C 0.3030(3) 0.4963(7) 0.43453(19) 0.0343(9) Uani 1 1 d . . . . .
C4 C 0.1762(3) 0.9086(7) 0.35846(19) 0.0314(9) Uani 1 1 d . . . . .
C12 C -0.0124(3) 1.4912(7) 0.2604(2) 0.0355(9) Uani 1 1 d . . . . .
C10 C 0.1122(3) 1.1175(7) 0.3224(2) 0.0342(9) Uani 1 1 d . . . . .
C11 C 0.0566(3) 1.2892(7) 0.2939(2) 0.0385(10) Uani 1 1 d . . . . .
C5 C 0.2532(3) 0.7856(7) 0.3306(2) 0.0376(9) Uani 1 1 d . . . . .
H5 H 0.264499 0.836481 0.285479 0.045 Uiso 1 1 calc R . . . .
C8 C 0.2236(3) 0.6131(7) 0.46585(19) 0.0337(9) Uani 1 1 d . . . . .
C6 C 0.3163(3) 0.5819(7) 0.3689(2) 0.0398(10) Uani 1 1 d . . . . .
H6 H 0.368083 0.505352 0.348268 0.048 Uiso 1 1 calc R . . . .
C14 C -0.1416(3) 1.8323(9) 0.2656(2) 0.0490(12) Uani 1 1 d . . . . .
H14 H -0.182439 1.930227 0.291916 0.059 Uiso 1 1 calc R . . . .
N N 0.1994(2) 0.5575(7) 0.52997(17) 0.0484(9) Uani 1 1 d . . . . .
C16 C -0.0868(4) 1.7384(8) 0.1555(2) 0.0546(12) Uani 1 1 d . . . . .
H16 H -0.090633 1.773509 0.107240 0.066 Uiso 1 1 calc R . . . .
N3 N 0.0892(2) 0.9122(7) 0.46348(16) 0.0447(9) Uani 1 1 d . . . . .
C13 C -0.0741(3) 1.6393(8) 0.2986(2) 0.0457(11) Uani 1 1 d . . . . .
H13 H -0.070075 1.608275 0.347052 0.055 Uiso 1 1 calc R . . . .
C17 C -0.0196(3) 1.5458(8) 0.1881(2) 0.0490(11) Uani 1 1 d . . . . .
H17 H 0.021586 1.450876 0.161497 0.059 Uiso 1 1 calc R . . . .
C15 C -0.1482(3) 1.8789(8) 0.1946(2) 0.0484(11) Uani 1 1 d . . . . .
H15 H -0.194462 2.006336 0.172336 0.058 Uiso 1 1 calc R . . . .

loop_
_atom_site_aniso_label
_atom_site_aniso_U_11
_atom_site_aniso_U_22
_atom_site_aniso_U_33
_atom_site_aniso_U_23
_atom_site_aniso_U_13
_atom_site_aniso_U_12
Br 0.0511(3) 0.0386(3) 0.0601(3) 0.0047(2) -0.0093(2) 0.0093(2)
S2 0.0658(8) 0.0798(9) 0.0396(7) 0.0149(6) 0.0181(6) 0.0178(7)
C9 0.033(2) 0.0287(19) 0.037(2) -0.0004(17) -0.0006(18) 0.0006(17)
C7 0.034(2) 0.0247(18) 0.041(2) -0.0022(18) -0.0025(18) -0.0023(17)
C4 0.034(2) 0.0288(19) 0.032(2) -0.0006(17) 0.0044(18) -0.0063(17)
C12 0.037(2) 0.0293(19) 0.038(2) 0.0061(18) -0.0019(18) -0.0061(17)
C10 0.038(2) 0.0341(19) 0.031(2) 0.0055(18) 0.0052(18) -0.0008(19)
C11 0.036(2) 0.036(2) 0.041(2) 0.0016(19) 0.0021(19) -0.0042(19)
C5 0.039(2) 0.038(2) 0.036(2) -0.0004(18) 0.0087(19) -0.0013(18)
C8 0.037(2) 0.0297(19) 0.032(2) 0.0022(18) -0.0021(19) -0.0028(18)
C6 0.038(2) 0.035(2) 0.047(3) -0.003(2) 0.009(2) 0.0028(18)
C14 0.039(3) 0.045(2) 0.063(3) 0.004(2) 0.006(2) 0.007(2)
N 0.054(2) 0.054(2) 0.037(2) 0.0067(18) 0.0052(17) 0.0049(18)
C16 0.065(3) 0.055(3) 0.041(3) 0.011(2) -0.003(2) 0.012(2)
N3 0.042(2) 0.057(2) 0.036(2) 0.0072(17) 0.0118(17) 0.0098(17)
C13 0.050(3) 0.045(2) 0.042(3) 0.010(2) 0.007(2) -0.001(2)
C17 0.051(3) 0.047(2) 0.048(3) 0.004(2) 0.004(2) 0.014(2)
C15 0.041(3) 0.041(2) 0.058(3) 0.005(2) -0.007(2) 0.008(2)

loop_
_atom_type_symbol
_atom_type_description
_atom_type_scat_dispersion_real
_atom_type_scat_dispersion_imag
_atom_type_scat_source
C C 0.0033 0.0016 'International Tables Vol C Tables 4.2.6.8 and 6.1.1.4'
H H 0.0000 0.0000 'International Tables Vol C Tables 4.2.6.8 and 6.1.1.4'
N N 0.0061 0.0033 'International Tables Vol C Tables 4.2.6.8 and 6.1.1.4'
S S 0.1246 0.1234 'International Tables Vol C Tables 4.2.6.8 and 6.1.1.4'
Br Br -0.2901 2.4595 'International Tables Vol C Tables 4.2.6.8 and 6.1.1.4'

loop_
_geom_angle_atom_site_label_1
_geom_angle_atom_site_label_2
_geom_angle_atom_site_label_3
_geom_angle
_geom_angle_site_symmetry_1
_geom_angle_site_symmetry_3
_geom_angle_publ_flag
N3 S2 N 100.68(17) . . ?
C8 C9 C4 120.7(3) . . ?
N3 C9 C4 125.9(3) . . ?
N3 C9 C8 113.4(3) . . ?
C8 C7 Br 118.6(3) . . ?
C6 C7 Br 122.5(3) . . ?
C6 C7 C8 118.9(3) . . ?
C10 C4 C9 119.3(3) . . ?
C5 C4 C9 117.1(3) . . ?
C5 C4 C10 123.6(3) . . ?
C13 C12 C11 121.3(4) . . ?
C13 C12 C17 117.9(4) . . ?
C17 C12 C11 120.8(4) . . ?
C11 C10 C4 177.7(4) . . ?
C10 C11 C12 178.4(4) . . ?
C4 C5 H5 119.1 . . ?
C4 C5 C6 121.8(4) . . ?
C6 C5 H5 119.1 . . ?
C7 C8 C9 119.5(3) . . ?
N C8 C9 112.9(3) . . ?
N C8 C7 127.6(3) . . ?
C7 C6 C5 122.0(4) . . ?
C7 C6 H6 119.0 . . ?
C5 C6 H6 119.0 . . ?
C13 C14 H14 120.0 . . ?
C15 C14 H14 120.0 . . ?
C15 C14 C13 119.9(4) . . ?
C8 N S2 106.5(3) . . ?
C17 C16 H16 120.1 . . ?
C15 C16 H16 120.1 . . ?
C15 C16 C17 119.9(4) . . ?
C9 N3 S2 106.6(3) . . ?
C12 C13 H13 119.5 . . ?
C14 C13 C12 121.0(4) . . ?
C14 C13 H13 119.5 . . ?
C12 C17 H17 119.5 . . ?
C16 C17 C12 120.9(4) . . ?
C16 C17 H17 119.5 . . ?
C14 C15 C16 120.4(4) . . ?
C14 C15 H15 119.8 . . ?
C16 C15 H15 119.8 . . ?

loop_
_geom_bond_atom_site_label_1
_geom_bond_atom_site_label_2
_geom_bond_distance
_geom_bond_site_symmetry_2
_geom_bond_publ_flag
Br C7 1.882(3) . ?
S2 N 1.614(3) . ?
S2 N3 1.611(3) . ?
C9 C4 1.443(5) . ?
C9 C8 1.432(5) . ?
C9 N3 1.334(4) . ?
C7 C8 1.421(5) . ?
C7 C6 1.357(5) . ?
C4 C10 1.432(5) . ?
C4 C5 1.373(5) . ?
C12 C11 1.429(5) . ?
C12 C13 1.388(5) . ?
C12 C17 1.391(5) . ?
C10 C11 1.191(5) . ?
C5 H5 0.9300 . ?
C5 C6 1.425(5) . ?
C8 N 1.342(4) . ?
C6 H6 0.9300 . ?
C14 H14 0.9300 . ?
C14 C13 1.383(6) . ?
C14 C15 1.363(5) . ?
C16 H16 0.9300 . ?
C16 C17 1.378(5) . ?
C16 C15 1.377(6) . ?
C13 H13 0.9300 . ?
C17 H17 0.9300 . ?
C15 H15 0.9300 . ?
